data_4078384
loop_
_publ_author_name
'Vicente, Jos\'e'
'Abad, Jos\'e-Antonio'
'Rink, Barbara'
'Hern\'andez, Francisco-Santos'
'Ram\'irez de Arellano, M. Carmen'

_publ_section_title
;
 Synthesis of Mercury(II) and Palladium(II) Organometallic Derivatives of
 Terephthaldehyde by Metalation, Transmetalation, Oxidation, and
 Condensation Reactions. X-ray Crystal Structures
 oftrans-[PdCl{C6H3(CO2H)2-2,5}(PPh3)2]&#x00B7;Me2CO&#x00B7;2MeOH,trans-[PdCl{C6H3(CHO)-2-(CO2H)-5}(PPh3)2]&#x00B7;2CH2Cl2,
 and
 [Pd{C6H3(CHNC6H4NH2-4)-2-(CHO)-5}(N,N,N',N'-Tetramethylethylenediamine)]CF3SO3.
 Molecular Assemblies through
 [Pd]--Cl&#x00B7;&#x00B7;&#x00B7;HO2C--Aryl and
 [Pd]--Cl&#x00B7;&#x00B7;&#x00B7;HOMe HO(O)C--Aryl
 Hydrogen Bonds
;
_journal_coden_ASTM ORGND7
_journal_issue 24
_journal_name_full Organometallics
_journal_page_first 5269
_journal_page_last 5282
_journal_paper_doi 10.1021/om970583u
_journal_volume 16
_journal_year 1997
_chemical_formula_sum 'C48.5 H47 Cl O6.5 P2 Pd'
_chemical_formula_weight 937.65
_space_group_IT_number 2
_symmetry_cell_setting triclinic
_symmetry_space_group_name_Hall '-P 1'
_symmetry_space_group_name_H-M 'P -1'
_atom_sites_solution_hydrogens geom
_atom_sites_solution_primary Patterson
_atom_sites_solution_secondary difmap
_audit_creation_method SHELXL
_cell_angle_alpha 73.275(10)
_cell_angle_beta 73.570(10)
_cell_angle_gamma 69.161(10)
_cell_formula_units_Z 2
_cell_length_a 11.4289(14)
_cell_length_b 11.9064(14)
_cell_length_c 18.727(2)
_cell_measurement_reflns_used 73
_cell_measurement_temperature 173(2)
_cell_measurement_theta_max 12.52
_cell_measurement_theta_min 3.58
_cell_volume 2234.0(5)
_computing_cell_refinement 'Siemens XSCANS'
_computing_data_collection 'Siemens XSCANS'
_computing_data_reduction 'Siemens XSCANS'
_computing_molecular_graphics 'Siemens SHELXTL'
_computing_publication_material 'Siemens SHELXTL'
_computing_structure_refinement 'Siemens SHELXTL'
_computing_structure_solution 'Siemens SHELXTL'
_diffrn_ambient_temperature 173(2)
_diffrn_measurement_device 'Siemens P4'
_diffrn_measurement_method '\w scans'
_diffrn_radiation_monochromator graphite
_diffrn_radiation_source 'fine-focus sealed tube'
_diffrn_radiation_type MoK\a
_diffrn_radiation_wavelength 0.71073
_diffrn_reflns_av_R_equivalents 0.0184
_diffrn_reflns_av_sigmaI/netI 0.0282
_diffrn_reflns_limit_h_max 13
_diffrn_reflns_limit_h_min -12
_diffrn_reflns_limit_k_max 13
_diffrn_reflns_limit_k_min -13
_diffrn_reflns_limit_l_max 12
_diffrn_reflns_limit_l_min -21
_diffrn_reflns_number 13503
_diffrn_reflns_theta_max 25.00
_diffrn_reflns_theta_min 3.08
_diffrn_standards_decay_% 1.1
_diffrn_standards_interval_count 247
_diffrn_standards_number 3
_exptl_absorpt_coefficient_mu 0.596
_exptl_absorpt_correction_T_max 0.960
_exptl_absorpt_correction_T_min 0.876
_exptl_absorpt_correction_type Psi-scans
_exptl_crystal_colour colourless
_exptl_crystal_density_diffrn 1.391
_exptl_crystal_description prism
_exptl_crystal_F_000 962
_exptl_crystal_size_max 0.54
_exptl_crystal_size_mid 0.32
_exptl_crystal_size_min 0.22
_refine_diff_density_max 1.659
_refine_diff_density_min -0.504
_refine_diff_density_rms 0.082
_refine_ls_extinction_method none
_refine_ls_goodness_of_fit_all 1.050
_refine_ls_goodness_of_fit_obs 1.068
_refine_ls_hydrogen_treatment 'rigid methyls and hydroxides, others riding'
_refine_ls_matrix_type full
_refine_ls_number_parameters 537
_refine_ls_number_reflns 7812
_refine_ls_number_restraints 471
_refine_ls_restrained_S_all 1.037
_refine_ls_restrained_S_obs 1.039
_refine_ls_R_factor_all 0.0459
_refine_ls_R_factor_obs 0.0370
_refine_ls_shift/esd_max 0.000
_refine_ls_shift/esd_mean 0.000
_refine_ls_structure_factor_coef Fsqd
_refine_ls_weighting_details 'w=1/[\s^2^(Fo^2^)+(0.0567P)^2^+3.3500P] where P=(Fo^2^+2Fc^2^)/3'
_refine_ls_weighting_scheme calc
_refine_ls_wR_factor_all 0.1065
_refine_ls_wR_factor_obs 0.0991
_reflns_number_observed 6747
_reflns_number_total 7813
_reflns_observed_criterion >2sigma(I)
_cod_data_source_file om970583u.cif
_cod_data_source_block br03_compound_9xCH3COCH3x0.5CH3OH
_cod_depositor_comments
;
The following automatic conversions were performed:

'_refine_ls_weighting_scheme' value 'calc
w=1/[\s^2^(Fo^2^)+(0.0567P)^2^+3.3500P] where P=(Fo^2^+2Fc^2^)/3' was
changed to 'calc'. New tag '_refine_ls_weighting_details' was
created. The value of the new tag was set to
'w=1/[\s^2^(Fo^2^)+(0.0567P)^2^+3.3500P] where P=(Fo^2^+2Fc^2^)/3'.

Automatic conversion script
Id: cif_fix_values 3143 2015-03-26 13:38:13Z robertas 
;
_cod_original_sg_symbol_H-M P-1
_cod_original_formula_sum 'C48.50 H47 Cl O6.50 P2 Pd'
_cod_database_code 4078384

loop_
_symmetry_equiv_pos_as_xyz
'x, y, z'
'-x, -y, -z'

loop_
_atom_site_aniso_label
_atom_site_aniso_U_11
_atom_site_aniso_U_22
_atom_site_aniso_U_33
_atom_site_aniso_U_23
_atom_site_aniso_U_13
_atom_site_aniso_U_12
Pd 0.01354(13) 0.01988(13) 0.02025(14) -0.00728(9) -0.00302(9) -0.00400(9)
Cl 0.0162(4) 0.0320(4) 0.0320(4) -0.0138(3) -0.0021(3) -0.0032(3)
P1 0.0179(4) 0.0212(4) 0.0244(4) -0.0083(3) -0.0056(3) -0.0048(3)
P2 0.0189(4) 0.0214(4) 0.0182(4) -0.0056(3) -0.0035(3) -0.0070(3)
O1 0.0231(13) 0.056(2) 0.0194(12) -0.0069(11) -0.0030(10) -0.0027(11)
O2 0.0286(13) 0.051(2) 0.0260(14) 0.0019(12) -0.0062(11) -0.0029(12)
O3 0.035(2) 0.070(2) 0.0311(15) -0.0043(14) 0.0016(12) -0.0175(14)
O4 0.0364(15) 0.071(2) 0.0220(14) 0.0000(14) -0.0058(11) -0.0103(14)
C1 0.0178(15) 0.021(2) 0.021(2) -0.0081(12) -0.0035(12) -0.0053(12)
C2 0.020(2) 0.023(2) 0.021(2) -0.0057(13) -0.0040(12) -0.0051(13)
C3 0.020(2) 0.030(2) 0.025(2) -0.0061(14) -0.0058(13) 0.0000(14)
C4 0.019(2) 0.039(2) 0.027(2) -0.0087(15) -0.0002(13) -0.0043(14)
C5 0.025(2) 0.031(2) 0.021(2) -0.0066(13) -0.0038(13) -0.0090(14)
C6 0.020(2) 0.026(2) 0.021(2) -0.0063(13) -0.0059(12) -0.0055(13)
C7 0.021(2) 0.028(2) 0.024(2) -0.0079(14) -0.0057(13) -0.0064(13)
C8 0.028(2) 0.037(2) 0.023(2) -0.0053(15) -0.0029(14) -0.007(2)
C11 0.022(2) 0.021(2) 0.045(2) -0.0095(15) -0.0122(15) -0.0070(13)
C12 0.038(2) 0.036(2) 0.049(2) 0.002(2) -0.022(2) -0.019(2)
C13 0.054(3) 0.053(3) 0.075(3) 0.013(2) -0.044(2) -0.027(2)
C14 0.028(2) 0.040(2) 0.106(4) 0.003(2) -0.029(2) -0.014(2)
C15 0.025(2) 0.045(2) 0.087(3) -0.022(2) -0.005(2) -0.012(2)
C16 0.026(2) 0.043(2) 0.055(2) -0.023(2) -0.004(2) -0.012(2)
C21 0.020(2) 0.030(2) 0.026(2) -0.0108(14) -0.0072(13) -0.0060(13)
C22 0.030(2) 0.030(2) 0.032(2) -0.0094(15) -0.0071(15) -0.0088(15)
C23 0.039(2) 0.037(2) 0.044(2) -0.023(2) -0.008(2) -0.005(2)
C24 0.042(2) 0.055(2) 0.032(2) -0.024(2) -0.004(2) -0.007(2)
C25 0.048(2) 0.051(2) 0.026(2) -0.009(2) -0.008(2) -0.018(2)
C26 0.039(2) 0.030(2) 0.028(2) -0.0051(14) -0.014(2) -0.008(2)
C31 0.023(2) 0.022(2) 0.023(2) -0.0086(13) -0.0037(13) -0.0021(13)
C32 0.035(2) 0.024(2) 0.038(2) -0.0079(15) -0.014(2) -0.0070(15)
C33 0.046(2) 0.036(2) 0.035(2) -0.010(2) -0.018(2) -0.004(2)
C34 0.048(2) 0.033(2) 0.027(2) -0.003(2) -0.009(2) -0.001(2)
C35 0.044(2) 0.031(2) 0.031(2) -0.004(2) 0.001(2) -0.015(2)
C36 0.031(2) 0.032(2) 0.028(2) -0.0079(15) -0.0034(15) -0.0118(15)
C41 0.021(2) 0.020(2) 0.023(2) -0.0065(13) -0.0014(13) -0.0049(13)
C42 0.028(2) 0.028(2) 0.028(2) -0.0089(14) -0.0054(14) -0.0077(14)
C43 0.040(2) 0.029(2) 0.025(2) -0.0094(15) -0.0005(15) -0.006(2)
C44 0.031(2) 0.032(2) 0.035(2) -0.006(2) 0.011(2) -0.009(2)
C45 0.023(2) 0.040(2) 0.045(2) -0.007(2) -0.001(2) -0.011(2)
C46 0.024(2) 0.035(2) 0.030(2) -0.009(2) -0.0056(14) -0.0092(15)
C51 0.021(2) 0.031(2) 0.019(2) -0.0042(13) -0.0048(13) -0.0105(13)
C52 0.042(2) 0.037(2) 0.033(2) -0.010(2) -0.015(2) -0.011(2)
C53 0.051(2) 0.055(2) 0.036(2) -0.017(2) -0.015(2) -0.020(2)
C54 0.035(2) 0.069(3) 0.020(2) -0.003(2) -0.011(2) -0.021(2)
C55 0.033(2) 0.048(2) 0.027(2) 0.000(2) -0.009(2) -0.010(2)
C56 0.031(2) 0.034(2) 0.024(2) -0.0047(14) -0.0061(14) -0.0115(15)
C61 0.020(2) 0.023(2) 0.024(2) -0.0089(13) -0.0051(13) -0.0079(13)
C62 0.030(2) 0.026(2) 0.024(2) -0.0071(13) -0.0041(14) -0.0082(14)
C63 0.040(2) 0.028(2) 0.032(2) -0.005(2) -0.011(2) -0.004(2)
C64 0.027(2) 0.031(2) 0.042(2) -0.016(2) -0.011(2) 0.0015(15)
C65 0.024(2) 0.037(2) 0.035(2) -0.017(2) 0.0033(15) -0.0109(15)
C66 0.029(2) 0.026(2) 0.027(2) -0.0081(14) -0.0014(14) -0.0101(14)
O5 0.063(2) 0.041(2) 0.030(2) -0.0038(12) 0.0022(14) 0.0025(14)
C95 0.050(3) 0.046(2) 0.045(3) -0.014(2) -0.007(2) 0.001(2)
O7 0.046(2) 0.095(3) 0.044(2) -0.009(2) -0.0094(15) -0.016(2)
C97 0.029(2) 0.051(2) 0.036(2) -0.006(2) -0.009(2) 0.002(2)
C98 0.047(3) 0.052(3) 0.070(3) -0.015(2) -0.014(2) -0.005(2)
C99 0.059(3) 0.071(3) 0.045(3) 0.003(2) -0.017(2) -0.011(3)

loop_
_atom_site_label
_atom_site_type_symbol
_atom_site_fract_x
_atom_site_fract_y
_atom_site_fract_z
_atom_site_U_iso_or_equiv
_atom_site_thermal_displace_type
_atom_site_occupancy
_atom_site_calc_flag
_atom_site_refinement_flags
_atom_site_disorder_group
Pd Pd -0.01615(2) -0.17383(2) 0.231487(13) 0.01756(9) Uani 1 d . .
Cl Cl 0.20604(7) -0.26837(8) 0.18414(5) 0.0269(2) Uani 1 d . .
P1 P -0.06925(7) -0.34239(7) 0.22635(5) 0.0204(2) Uani 1 d . .
P2 P 0.03021(7) -0.00877(7) 0.24703(4) 0.0189(2) Uani 1 d . .
O1 O -0.1543(2) -0.0093(3) 0.11760(13) 0.0359(6) Uani 1 d U .
O2 O -0.3576(2) 0.1060(3) 0.12894(15) 0.0398(7) Uani 1 d U .
H2 H -0.3328(9) 0.1345(30) 0.0827(7) 0.048 Uiso 1 calc R .
O3 O -0.5142(3) -0.1369(3) 0.5114(2) 0.0480(7) Uani 1 d U .
O4 O -0.3081(3) -0.2060(3) 0.51725(15) 0.0470(7) Uani 1 d U .
H4 H -0.3377(3) -0.2253(39) 0.5640(4) 0.056 Uiso 1 calc R .
C1 C -0.1984(3) -0.1054(3) 0.2811(2) 0.0195(6) Uani 1 d DU .
C2 C -0.2925(3) -0.0235(3) 0.2407(2) 0.0214(6) Uani 1 d DU .
C3 C -0.4196(3) 0.0155(3) 0.2792(2) 0.0269(7) Uani 1 d DU .
H3 H -0.4827(3) 0.0709(3) 0.2514(2) 0.032 Uiso 1 calc R .
C4 C -0.4548(3) -0.0248(3) 0.3564(2) 0.0299(8) Uani 1 d DU .
H4 H -0.5416(3) 0.0012(3) 0.3815(2) 0.036 Uiso 1 calc R .
C5 C -0.3620(3) -0.1041(3) 0.3974(2) 0.0251(7) Uani 1 d DU .
C6 C -0.2355(3) -0.1432(3) 0.3603(2) 0.0221(7) Uani 1 d DU .
H6 H -0.1728(3) -0.1965(3) 0.3889(2) 0.026 Uiso 1 calc R .
C7 C -0.2589(3) 0.0226(3) 0.1571(2) 0.0238(7) Uani 1 d U .
C8 C -0.4035(3) -0.1488(3) 0.4804(2) 0.0310(8) Uani 1 d U .
C11 C -0.2342(3) -0.3225(3) 0.2237(2) 0.0271(7) Uani 1 d DU .
C12 C -0.2694(4) -0.3042(3) 0.1550(2) 0.0384(9) Uani 1 d DU .
H12 H -0.2068(4) -0.3081(3) 0.1092(2) 0.046 Uiso 1 calc R .
C13 C -0.3980(5) -0.2801(4) 0.1543(3) 0.0565(12) Uani 1 d DU .
H13 H -0.4225(5) -0.2674(4) 0.1074(3) 0.068 Uiso 1 calc R .
C14 C -0.4896(4) -0.2743(4) 0.2199(3) 0.0578(13) Uani 1 d DU .
H14 H -0.5767(4) -0.2576(4) 0.2184(3) 0.069 Uiso 1 calc R .
C15 C -0.4547(4) -0.2929(4) 0.2876(3) 0.0511(11) Uani 1 d DU .
H15 H -0.5179(4) -0.2891(4) 0.3332(3) 0.061 Uiso 1 calc R .
C16 C -0.3273(3) -0.3173(4) 0.2900(3) 0.0391(9) Uani 1 d DU .
H16 H -0.3038(3) -0.3304(4) 0.3372(3) 0.047 Uiso 1 calc R .
C21 C 0.0238(3) -0.4095(3) 0.1440(2) 0.0245(7) Uani 1 d DU .
C22 C 0.0613(3) -0.5352(3) 0.1465(2) 0.0299(8) Uani 1 d DU .
H22 H 0.0393(3) -0.5897(3) 0.1927(2) 0.036 Uiso 1 calc R .
C23 C 0.1307(4) -0.5812(4) 0.0818(2) 0.0389(9) Uani 1 d DU .
H23 H 0.1557(4) -0.6669(4) 0.0835(2) 0.047 Uiso 1 calc R .
C24 C 0.1632(4) -0.5018(4) 0.0150(2) 0.0429(10) Uani 1 d DU .
H24 H 0.2119(4) -0.5334(4) -0.0291(2) 0.051 Uiso 1 calc R .
C25 C 0.1255(4) -0.3768(4) 0.0116(2) 0.0405(9) Uani 1 d DU .
H25 H 0.1467(4) -0.3227(4) -0.0350(2) 0.049 Uiso 1 calc R .
C26 C 0.0572(4) -0.3306(3) 0.0759(2) 0.0318(8) Uani 1 d DU .
H26 H 0.0329(4) -0.2448(3) 0.0737(2) 0.038 Uiso 1 calc R .
C31 C -0.0382(3) -0.4634(3) 0.3105(2) 0.0233(7) Uani 1 d DU .
C32 C 0.0450(3) -0.4615(3) 0.3514(2) 0.0313(8) Uani 1 d DU .
H32 H 0.0857(3) -0.3987(3) 0.3347(2) 0.038 Uiso 1 calc R .
C33 C 0.0692(4) -0.5505(4) 0.4165(2) 0.0384(9) Uani 1 d DU .
H33 H 0.1271(4) -0.5490(4) 0.4438(2) 0.046 Uiso 1 calc R .
C34 C 0.0095(4) -0.6411(4) 0.4418(2) 0.0395(9) Uani 1 d DU .
H34 H 0.0251(4) -0.7012(4) 0.4869(2) 0.047 Uiso 1 calc R .
C35 C -0.0727(4) -0.6441(3) 0.4016(2) 0.0366(9) Uani 1 d DU .
H35 H -0.1131(4) -0.7071(3) 0.4187(2) 0.044 Uiso 1 calc R .
C36 C -0.0972(3) -0.5564(3) 0.3363(2) 0.0299(8) Uani 1 d DU .
H36 H -0.1542(3) -0.5594(3) 0.3090(2) 0.036 Uiso 1 calc R .
C41 C 0.1520(3) 0.0336(3) 0.1669(2) 0.0218(7) Uani 1 d DU .
C42 C 0.1341(3) 0.0503(3) 0.0935(2) 0.0275(7) Uani 1 d DU .
H42 H 0.0585(3) 0.0425(3) 0.0863(2) 0.033 Uiso 1 calc R .
C43 C 0.2261(4) 0.0780(3) 0.0314(2) 0.0327(8) Uani 1 d DU .
H43 H 0.2127(4) 0.0917(3) -0.0186(2) 0.039 Uiso 1 calc R .
C44 C 0.3383(4) 0.0861(3) 0.0418(2) 0.0370(9) Uani 1 d DU .
H44 H 0.4019(4) 0.1042(3) -0.0011(2) 0.044 Uiso 1 calc R .
C45 C 0.3573(3) 0.0679(4) 0.1139(2) 0.0374(9) Uani 1 d DU .
H45 H 0.4342(3) 0.0733(4) 0.1207(2) 0.045 Uiso 1 calc R .
C46 C 0.2648(3) 0.0416(3) 0.1767(2) 0.0291(7) Uani 1 d DU .
H46 H 0.2784(3) 0.0290(3) 0.2265(2) 0.035 Uiso 1 calc R .
C51 C 0.0974(3) -0.0441(3) 0.3312(2) 0.0227(7) Uani 1 d DU .
C52 C 0.0939(4) 0.0467(4) 0.3650(2) 0.0355(8) Uani 1 d DU .
H52 H 0.0511(4) 0.1302(4) 0.3460(2) 0.043 Uiso 1 calc R .
C53 C 0.1523(4) 0.0167(4) 0.4263(2) 0.0428(10) Uani 1 d DU .
H53 H 0.1489(4) 0.0797(4) 0.4493(2) 0.051 Uiso 1 calc R .
C54 C 0.2151(4) -0.1032(4) 0.4541(2) 0.0403(9) Uani 1 d DU .
H54 H 0.2556(4) -0.1231(4) 0.4958(2) 0.048 Uiso 1 calc R .
C55 C 0.2193(4) -0.1948(4) 0.4213(2) 0.0377(9) Uani 1 d DU .
H55 H 0.2628(4) -0.2779(4) 0.4406(2) 0.045 Uiso 1 calc R .
C56 C 0.1600(3) -0.1659(3) 0.3600(2) 0.0291(7) Uani 1 d DU .
H56 H 0.1623(3) -0.2293(3) 0.3379(2) 0.035 Uiso 1 calc R .
C61 C -0.0988(3) 0.1341(3) 0.2550(2) 0.0206(6) Uani 1 d DU .
C62 C -0.1095(3) 0.2372(3) 0.1962(2) 0.0266(7) Uani 1 d DU .
H62 H -0.0455(3) 0.2362(3) 0.1509(2) 0.032 Uiso 1 calc R .
C63 C -0.2130(4) 0.3418(3) 0.2031(2) 0.0343(8) Uani 1 d DU .
H63 H -0.2197(4) 0.4119(3) 0.1625(2) 0.041 Uiso 1 calc R .
C64 C -0.3059(3) 0.3447(3) 0.2684(2) 0.0338(8) Uani 1 d DU .
H64 H -0.3766(3) 0.4165(3) 0.2727(2) 0.041 Uiso 1 calc R .
C65 C -0.2967(3) 0.2432(3) 0.3278(2) 0.0313(8) Uani 1 d DU .
H65 H -0.3609(3) 0.2452(3) 0.3730(2) 0.038 Uiso 1 calc R .
C66 C -0.1935(3) 0.1384(3) 0.3213(2) 0.0269(7) Uani 1 d DU .
H66 H -0.1872(3) 0.0688(3) 0.3622(2) 0.032 Uiso 1 calc R .
O5 O -0.3573(3) 0.2185(3) -0.0141(2) 0.0529(8) Uani 1 d DU .
H5 H -0.2905(23) 0.2158(4) -0.0479(20) 0.064 Uiso 1 calc R .
C95 C -0.4327(4) 0.3424(4) -0.0158(3) 0.0507(11) Uani 1 d DU .
H95A H -0.5074(15) 0.3460(5) 0.0261(10) 0.061 Uiso 1 calc R .
H95B H -0.4612(23) 0.3774(9) -0.0644(7) 0.061 Uiso 1 calc R .
H95C H -0.3819(9) 0.3894(7) -0.0103(16) 0.061 Uiso 1 calc R .
O7 O -0.3850(3) -0.3344(4) 0.6610(2) 0.0644(9) Uani 1 d U .
C97 C -0.3560(4) -0.3381(4) 0.7184(2) 0.0425(10) Uani 1 d U .
C98 C -0.2765(5) -0.2624(4) 0.7186(3) 0.0584(12) Uani 1 d U .
H98A H -0.1868(6) -0.3126(9) 0.7143(18) 0.070 Uiso 1 calc R .
H98B H -0.3057(20) -0.2326(24) 0.7662(8) 0.070 Uiso 1 calc R .
H98C H -0.2849(24) -0.1922(16) 0.6754(11) 0.070 Uiso 1 calc R .
C99 C -0.3984(5) -0.4113(5) 0.7929(3) 0.0629(13) Uani 1 d U .
H99A H -0.4714(20) -0.3583(8) 0.8222(8) 0.076 Uiso 1 calc R .
H99B H -0.3283(11) -0.4475(25) 0.8207(8) 0.076 Uiso 1 calc R .
H99C H -0.4239(29) -0.4769(19) 0.7856(3) 0.076 Uiso 1 calc R .
O6 O 0.3999(9) -0.5355(9) 0.4927(6) 0.099(3) Uiso 0.50 d PD -1
C96 C 0.4817(14) -0.4639(13) 0.5221(8) 0.088(4) Uiso 0.50 d PD -1

loop_
_atom_type_symbol
_atom_type_description
_atom_type_scat_dispersion_real
_atom_type_scat_dispersion_imag
_atom_type_scat_source
C C 0.0033 0.0016 'International Tables Vol C Tables 4.2.6.8 and 6.1.1.4'
H H 0.0000 0.0000 'International Tables Vol C Tables 4.2.6.8 and 6.1.1.4'
O O 0.0106 0.0060 'International Tables Vol C Tables 4.2.6.8 and 6.1.1.4'
P P 0.1023 0.0942 'International Tables Vol C Tables 4.2.6.8 and 6.1.1.4'
Cl Cl 0.1484 0.1585 'International Tables Vol C Tables 4.2.6.8 and 6.1.1.4'
Pd Pd -0.9988 1.0072 'International Tables Vol C Tables 4.2.6.8 and 6.1.1.4'

loop_
_geom_angle_atom_site_label_1
_geom_angle_atom_site_label_2
_geom_angle_atom_site_label_3
_geom_angle
C1 Pd P2 89.66(9)
C1 Pd P1 87.68(9)
P2 Pd P1 175.41(3)
C1 Pd Cl 174.27(9)
P2 Pd Cl 90.83(3)
P1 Pd Cl 91.44(3)
C21 P1 C31 106.63(15)
C21 P1 C11 103.5(2)
C31 P1 C11 104.0(2)
C21 P1 Pd 113.14(11)
C31 P1 Pd 109.68(11)
C11 P1 Pd 118.83(11)
C41 P2 C51 105.23(14)
C41 P2 C61 105.12(14)
C51 P2 C61 103.88(15)
C41 P2 Pd 109.97(10)
C51 P2 Pd 112.98(11)
C61 P2 Pd 118.57(10)
C6 C1 C2 118.0(3)
C6 C1 Pd 118.6(2)
C2 C1 Pd 123.4(2)
C3 C2 C1 119.9(3)
C3 C2 C7 119.4(3)
C1 C2 C7 120.7(3)
C4 C3 C2 121.3(3)
C3 C4 C5 119.4(3)
C6 C5 C4 120.1(3)
C6 C5 C8 121.8(3)
C4 C5 C8 118.1(3)
C5 C6 C1 121.3(3)
O1 C7 O2 122.1(3)
O1 C7 C2 125.2(3)
O2 C7 C2 112.7(3)
O3 C8 O4 122.8(3)
O3 C8 C5 123.2(3)
O4 C8 C5 114.0(3)
C12 C11 C16 119.4(3)
C12 C11 P1 120.6(3)
C16 C11 P1 119.9(3)
C11 C12 C13 119.1(4)
C14 C13 C12 121.2(4)
C15 C14 C13 119.6(4)
C14 C15 C16 120.4(4)
C11 C16 C15 120.3(4)
C22 C21 C26 119.3(3)
C22 C21 P1 122.7(3)
C26 C21 P1 118.0(3)
C23 C22 C21 120.3(3)
C24 C23 C22 119.6(4)
C23 C24 C25 120.6(4)
C26 C25 C24 120.0(4)
C25 C26 C21 120.2(3)
C32 C31 C36 118.8(3)
C32 C31 P1 118.8(3)
C36 C31 P1 122.4(3)
C33 C32 C31 120.5(3)
C34 C33 C32 120.2(4)
C35 C34 C33 119.7(4)
C34 C35 C36 120.7(4)
C35 C36 C31 120.1(3)
C46 C41 C42 119.4(3)
C46 C41 P2 122.4(3)
C42 C41 P2 118.1(2)
C43 C42 C41 120.0(3)
C42 C43 C44 120.1(3)
C45 C44 C43 120.2(3)
C44 C45 C46 120.2(3)
C45 C46 C41 120.1(3)
C52 C51 C56 119.0(3)
C52 C51 P2 122.2(3)
C56 C51 P2 118.7(3)
C51 C52 C53 120.5(4)
C54 C53 C52 120.4(4)
C53 C54 C55 120.0(3)
C54 C55 C56 120.2(4)
C51 C56 C55 120.0(3)
C62 C61 C66 118.7(3)
C62 C61 P2 122.3(2)
C66 C61 P2 118.9(2)
C61 C62 C63 120.4(3)
C64 C63 C62 120.4(3)
C63 C64 C65 120.1(3)
C64 C65 C66 119.8(3)
C65 C66 C61 120.6(3)
O7 C97 C99 123.9(5)
O7 C97 C98 120.7(4)
C99 C97 C98 115.4(4)

loop_
_geom_bond_atom_site_label_1
_geom_bond_atom_site_label_2
_geom_bond_distance
Pd C1 2.000(3)
Pd P2 2.3205(9)
Pd P1 2.3272(9)
Pd Cl 2.4018(8)
P1 C21 1.823(3)
P1 C31 1.826(3)
P1 C11 1.828(3)
P2 C41 1.823(3)
P2 C51 1.824(3)
P2 C61 1.824(3)
O1 C7 1.208(4)
O2 C7 1.332(4)
O3 C8 1.209(4)
O4 C8 1.325(4)
C1 C6 1.405(4)
C1 C2 1.404(4)
C2 C3 1.402(4)
C2 C7 1.489(5)
C3 C4 1.376(5)
C4 C5 1.392(5)
C5 C6 1.389(5)
C5 C8 1.487(5)
C11 C12 1.390(5)
C11 C16 1.388(5)
C12 C13 1.398(6)
C13 C14 1.372(7)
C14 C15 1.371(7)
C15 C16 1.391(5)
C21 C22 1.393(5)
C21 C26 1.395(5)
C22 C23 1.388(5)
C23 C24 1.379(6)
C24 C25 1.383(6)
C25 C26 1.381(5)
C31 C32 1.389(5)
C31 C36 1.398(5)
C32 C33 1.387(5)
C33 C34 1.379(6)
C34 C35 1.376(6)
C35 C36 1.383(5)
C41 C46 1.391(5)
C41 C42 1.395(5)
C42 C43 1.380(5)
C43 C44 1.390(5)
C44 C45 1.371(6)
C45 C46 1.386(5)
C51 C52 1.386(5)
C51 C56 1.391(5)
C52 C53 1.387(5)
C53 C54 1.370(6)
C54 C55 1.378(6)
C55 C56 1.394(5)
C61 C62 1.388(5)
C61 C66 1.397(4)
C62 C63 1.388(5)
C63 C64 1.373(5)
C64 C65 1.383(5)
C65 C66 1.386(5)
O5 C95 1.415(5)
O7 C97 1.198(5)
C97 C99 1.469(6)
C97 C98 1.491(6)
O6 C96 1.74(2)

loop_
_geom_torsion_atom_site_label_1
_geom_torsion_atom_site_label_2
_geom_torsion_atom_site_label_3
_geom_torsion_atom_site_label_4
_geom_torsion
C1 Pd P1 C21 148.14(15)
P2 Pd P1 C21 -157.2(4)
Cl Pd P1 C21 -37.52(12)
C1 Pd P1 C31 -92.95(14)
P2 Pd P1 C31 -38.2(4)
Cl Pd P1 C31 81.38(11)
C1 Pd P1 C11 26.4(2)
P2 Pd P1 C11 81.1(4)
Cl Pd P1 C11 -159.22(14)
C1 Pd P2 C41 -145.59(14)
P1 Pd P2 C41 159.8(4)
Cl Pd P2 C41 40.11(11)
C1 Pd P2 C51 97.17(14)
P1 Pd P2 C51 42.5(4)
Cl Pd P2 C51 -77.12(11)
C1 Pd P2 C61 -24.67(15)
P1 Pd P2 C61 -79.3(4)
Cl Pd P2 C61 161.04(12)
P2 Pd C1 C6 -91.6(2)
P1 Pd C1 C6 84.6(2)
Cl Pd C1 C6 3.4(11)
P2 Pd C1 C2 90.0(3)
P1 Pd C1 C2 -93.7(3)
Cl Pd C1 C2 -175.0(7)
C6 C1 C2 C3 -1.7(5)
Pd C1 C2 C3 176.7(2)
C6 C1 C2 C7 178.4(3)
Pd C1 C2 C7 -3.2(4)
C1 C2 C3 C4 0.1(5)
C7 C2 C3 C4 -180.0(3)
C2 C3 C4 C5 1.2(5)
C3 C4 C5 C6 -0.9(5)
C3 C4 C5 C8 -178.3(3)
C4 C5 C6 C1 -0.7(5)
C8 C5 C6 C1 176.6(3)
C2 C1 C6 C5 2.0(5)
Pd C1 C6 C5 -176.5(2)
C3 C2 C7 O1 -176.1(3)
C1 C2 C7 O1 3.8(5)
C3 C2 C7 O2 4.5(4)
C1 C2 C7 O2 -175.5(3)
C6 C5 C8 O3 -164.6(4)
C4 C5 C8 O3 12.8(6)
C6 C5 C8 O4 13.6(5)
C4 C5 C8 O4 -169.0(3)
C21 P1 C11 C12 -28.3(3)
C31 P1 C11 C12 -139.6(3)
Pd P1 C11 C12 98.1(3)
C21 P1 C11 C16 156.1(3)
C31 P1 C11 C16 44.8(3)
Pd P1 C11 C16 -77.5(3)
C16 C11 C12 C13 0.4(5)
P1 C11 C12 C13 -175.2(3)
C11 C12 C13 C14 -0.1(6)
C12 C13 C14 C15 -0.2(7)
C13 C14 C15 C16 0.1(7)
C12 C11 C16 C15 -0.5(6)
P1 C11 C16 C15 175.1(3)
C14 C15 C16 C11 0.2(6)
C31 P1 C21 C22 24.7(3)
C11 P1 C21 C22 -84.7(3)
Pd P1 C21 C22 145.3(2)
C31 P1 C21 C26 -156.0(3)
C11 P1 C21 C26 94.6(3)
Pd P1 C21 C26 -35.3(3)
C26 C21 C22 C23 -0.2(5)
P1 C21 C22 C23 179.1(3)
C21 C22 C23 C24 0.4(6)
C22 C23 C24 C25 -1.0(6)
C23 C24 C25 C26 1.5(6)
C24 C25 C26 C21 -1.3(6)
C22 C21 C26 C25 0.7(5)
P1 C21 C26 C25 -178.7(3)
C21 P1 C31 C32 102.8(3)
C11 P1 C31 C32 -148.2(3)
Pd P1 C31 C32 -20.1(3)
C21 P1 C31 C36 -78.6(3)
C11 P1 C31 C36 30.4(3)
Pd P1 C31 C36 158.5(2)
C36 C31 C32 C33 0.1(5)
P1 C31 C32 C33 178.8(3)
C31 C32 C33 C34 -0.8(6)
C32 C33 C34 C35 1.0(6)
C33 C34 C35 C36 -0.7(6)
C34 C35 C36 C31 0.0(6)
C32 C31 C36 C35 0.2(5)
P1 C31 C36 C35 -178.4(3)
C51 P2 C41 C46 -3.8(3)
C61 P2 C41 C46 105.5(3)
Pd P2 C41 C46 -125.8(3)
C51 P2 C41 C42 171.8(3)
C61 P2 C41 C42 -78.8(3)
Pd P2 C41 C42 49.9(3)
C46 C41 C42 C43 -1.9(5)
P2 C41 C42 C43 -177.7(3)
C41 C42 C43 C44 1.8(5)
C42 C43 C44 C45 -0.8(6)
C43 C44 C45 C46 -0.1(6)
C44 C45 C46 C41 -0.1(6)
C42 C41 C46 C45 1.1(5)
P2 C41 C46 C45 176.6(3)
C41 P2 C51 C52 81.2(3)
C61 P2 C51 C52 -29.0(3)
Pd P2 C51 C52 -158.8(3)
C41 P2 C51 C56 -95.4(3)
C61 P2 C51 C56 154.4(3)
Pd P2 C51 C56 24.6(3)
C56 C51 C52 C53 0.3(5)
P2 C51 C52 C53 -176.3(3)
C51 C52 C53 C54 0.4(6)
C52 C53 C54 C55 -0.6(6)
C53 C54 C55 C56 0.0(6)
C52 C51 C56 C55 -0.8(5)
P2 C51 C56 C55 175.9(3)
C54 C55 C56 C51 0.7(5)
C41 P2 C61 C62 17.5(3)
C51 P2 C61 C62 127.8(3)
Pd P2 C61 C62 -105.9(3)
C41 P2 C61 C66 -165.5(3)
C51 P2 C61 C66 -55.2(3)
Pd P2 C61 C66 71.1(3)
C66 C61 C62 C63 -0.5(5)
P2 C61 C62 C63 176.4(3)
C61 C62 C63 C64 0.2(5)
C62 C63 C64 C65 0.1(6)
C63 C64 C65 C66 -0.1(6)
C64 C65 C66 C61 -0.2(5)
C62 C61 C66 C65 0.6(5)
P2 C61 C66 C65 -176.5(3)
